data_1533584
loop_
_publ_author_name
'Tenailleau, C.'
'Suard, E.'
'Rodriguez-Carvajal, J.'
'Gibaud, A.'
'Lacorre, P.'

_publ_section_title
;
 Effect of doping and temperature on the crystal structure of (V1-x Mox)2
 O3 above and below the metal/insulator transition
;
_journal_name_full 'Journal of Solid State Chemistry'
_journal_page_first 431
_journal_page_last 440
_journal_volume 174
_journal_year 2003
_chemical_formula_sum 'O3 V2'
_chemical_name_systematic 'V2 O3'
_space_group_IT_number 15
_symmetry_space_group_name_Hall '-I 2ya'
_symmetry_space_group_name_H-M 'I 1 2/a 1'
_cell_angle_alpha 90
_cell_angle_beta 96.779
_cell_angle_gamma 90
_cell_formula_units_Z 4
_cell_length_a 7.2741
_cell_length_b 5.0053
_cell_length_c 5.5514
_cell_volume 200.708
_citation_journal_id_ASTM JSSCBI
_cod_data_source_file Tenailleau_JSSCBI_2003_152.cif
_cod_data_source_block O3V2
_cod_original_cell_volume 200.7082
_cod_original_sg_symbol_Hall '-C 2yc (x+z,y,-x)'
_cod_database_code 1533584

loop_
_symmetry_equiv_pos_as_xyz
x,y,z
-x+1/2,y,-z
-x,-y,-z
x-1/2,-y,z
x+1/2,y+1/2,z+1/2
-x+1,y+1/2,-z+1/2
-x+1/2,-y+1/2,-z+1/2
x,-y+1/2,z+1/2

loop_
_atom_site_label
_atom_site_type_symbol
_atom_site_fract_x
_atom_site_fract_y
_atom_site_fract_z
_atom_site_occupancy
_atom_site_U_iso_or_equiv
O2 O-2 0.25 0.3166 0.5 1 0.0
O1 O-2 0.4043 0.8493 0.6459 1 0.0
V1 V+3 0.3445 0.0025 0.3001 1 0.0
